data_7020621
loop_
_publ_author_name
'Bhunia, Asamanjoy'
'Yadav, Munendra'
'Lan, Yanhua'
'Powell, Annie K.'
'Menges, Fabian'
'Riehn, Christoph'
'Niedner-Schatteburg, Gereon'
'Jana, Partha P.'
'Riedel, Radostan'
'Harms, Klaus'
'Dehnen, Stefanie'
'Roesky, Peter W.'

_publ_section_title
;
 Trinuclear nickel-lanthanide compounds.
;
_journal_issue 7
_journal_name_full 'Dalton transactions (Cambridge, England : 2003)'
_journal_page_first 2445
_journal_page_last 2450
_journal_paper_doi 10.1039/c2dt31023f
_journal_volume 42
_journal_year 2013
_chemical_formula_moiety 'C56 H84 Dy N16 Ni2 O21, 3(N O3), 15(H2 O)'
_chemical_formula_sum 'C56 H114 Dy N19 Ni2 O36'
_chemical_formula_weight 1909.58
_space_group_IT_number 2
_symmetry_cell_setting triclinic
_symmetry_space_group_name_Hall '-P 1'
_symmetry_space_group_name_H-M 'P -1'
_atom_sites_solution_hydrogens geom
_atom_sites_solution_primary direct
_atom_sites_solution_secondary difmap
_audit_creation_method SHELXL-97
_audit_update_record
;
2012-08-23 # Formatted by publCIF
;
_cell_angle_alpha 102.704(4)
_cell_angle_beta 106.785(5)
_cell_angle_gamma 103.584(4)
_cell_formula_units_Z 2
_cell_length_a 14.8795(9)
_cell_length_b 16.0919(8)
_cell_length_c 18.6121(10)
_cell_measurement_reflns_used 16527
_cell_measurement_temperature 100(2)
_cell_measurement_theta_max 26.82
_cell_measurement_theta_min 4.58
_cell_volume 3944.0(4)
_computing_cell_refinement 'STOE X-AREA'
_computing_data_collection 'STOE X-AREA (STOE & Cie, 2006)'
_computing_data_reduction 'STOE X-AREA'
_computing_molecular_graphics 'DIAMOND (Crystal Impact)'
_computing_publication_material 'ENCIFER, PUBLCIF'
_computing_structure_refinement 'SHELXL-97 (Sheldrick, 2008)'
_computing_structure_solution 'Superflip (Palatinus & Chapuis, 2007)'
_diffrn_ambient_temperature 100(2)
_diffrn_detector_area_resol_mean 6.67
_diffrn_measured_fraction_theta_full 0.976
_diffrn_measured_fraction_theta_max 0.976
_diffrn_measurement_device_type 'STOE IPDS 2T'
_diffrn_measurement_method 'rotation method'
_diffrn_radiation_monochromator graphite
_diffrn_radiation_source 'fine-focus sealed tube'
_diffrn_radiation_type MoK\a
_diffrn_radiation_wavelength 0.71073
_diffrn_reflns_av_R_equivalents 0.0858
_diffrn_reflns_av_sigmaI/netI 0.1831
_diffrn_reflns_limit_h_max 17
_diffrn_reflns_limit_h_min -17
_diffrn_reflns_limit_k_max 19
_diffrn_reflns_limit_k_min -19
_diffrn_reflns_limit_l_max 21
_diffrn_reflns_limit_l_min -22
_diffrn_reflns_number 25555
_diffrn_reflns_theta_full 25.00
_diffrn_reflns_theta_max 25.00
_diffrn_reflns_theta_min 4.68
_exptl_absorpt_coefficient_mu 1.511
_exptl_absorpt_correction_T_max 0.9320
_exptl_absorpt_correction_T_min 0.7325
_exptl_absorpt_correction_type integration
_exptl_absorpt_process_details 'STOE X-SHAPE / X-RED'
_exptl_crystal_colour colourless
_exptl_crystal_density_diffrn 1.608
_exptl_crystal_density_method 'not measured'
_exptl_crystal_description plate
_exptl_crystal_F_000 1986
_exptl_crystal_size_max 0.20
_exptl_crystal_size_mid 0.12
_exptl_crystal_size_min 0.06
_refine_diff_density_max 0.947
_refine_diff_density_min -0.680
_refine_diff_density_rms 0.110
_refine_ls_extinction_method none
_refine_ls_goodness_of_fit_ref 0.855
_refine_ls_hydrogen_treatment constr
_refine_ls_matrix_type full
_refine_ls_number_parameters 1093
_refine_ls_number_reflns 13546
_refine_ls_number_restraints 264
_refine_ls_restrained_S_all 0.882
_refine_ls_R_factor_all 0.1263
_refine_ls_R_factor_gt 0.0594
_refine_ls_shift/su_max 0.000
_refine_ls_shift/su_mean 0.000
_refine_ls_structure_factor_coef Fsqd
_refine_ls_weighting_details 'calc w=1/[\s^2^(Fo^2^)+(0.0415P)^2^+0.0000P] where P=(Fo^2^+2Fc^2^)/3'
_refine_ls_weighting_scheme calc
_refine_ls_wR_factor_gt 0.1051
_refine_ls_wR_factor_ref 0.1218
_reflns_number_gt 7334
_reflns_number_total 13546
_reflns_threshold_expression >2sigma(I)
_cod_data_source_file c2dt31023f.txt
_cod_data_source_block Dy
_cod_database_code 7020621

loop_
_symmetry_equiv_pos_as_xyz
'x, y, z'
'-x, -y, -z'

loop_
_atom_site_label
_atom_site_type_symbol
_atom_site_fract_x
_atom_site_fract_y
_atom_site_fract_z
_atom_site_U_iso_or_equiv
_atom_site_adp_type
_atom_site_occupancy
_atom_site_symmetry_multiplicity
_atom_site_calc_flag
_atom_site_refinement_flags
_atom_site_disorder_assembly
_atom_site_disorder_group
C1 C 0.3003(6) 1.0402(6) 0.1253(5) 0.037(2) Uani 1 1 d . . .
C2 C 0.3054(6) 1.1356(6) 0.1551(5) 0.034(2) Uani 1 1 d . . .
C3 C 0.2540(6) 1.1613(6) 0.2055(4) 0.033(2) Uani 1 1 d . . .
C4 C 0.2643(6) 1.2533(6) 0.2339(4) 0.032(2) Uani 1 1 d . . .
C5 C 0.3276(6) 1.3169(6) 0.2129(5) 0.039(2) Uani 1 1 d . . .
H5 H 0.3359 1.3788 0.2333 0.047 Uiso 1 1 calc R . .
C6 C 0.3764(6) 1.2925(6) 0.1652(5) 0.040(2) Uani 1 1 d . . .
H6 H 0.4192 1.3364 0.1529 0.048 Uiso 1 1 calc R . .
C7 C 0.3624(6) 1.2011(6) 0.1345(5) 0.037(2) Uani 1 1 d . . .
H7 H 0.3931 1.1832 0.0983 0.045 Uiso 1 1 calc R . .
C8 C 0.2158(6) 1.2852(6) 0.2837(4) 0.031(2) Uani 1 1 d . . .
H8 H 0.2270 1.3479 0.3027 0.038 Uiso 1 1 calc R . .
C10 C 0.1010(6) 1.2567(6) 0.3532(5) 0.039(2) Uani 1 1 d . . .
H10A H 0.1195 1.3230 0.3719 0.047 Uiso 1 1 calc R . .
H10B H 0.1172 1.2353 0.3998 0.047 Uiso 1 1 calc R . .
C11 C -0.0100(6) 1.2156(6) 0.3046(5) 0.041(2) Uani 1 1 d . . .
H11A H -0.0477 1.2283 0.3393 0.049 Uiso 1 1 calc R . .
H11B H -0.0270 1.2444 0.2630 0.049 Uiso 1 1 calc R . .
C13 C -0.1269(6) 1.0876(6) 0.1958(5) 0.040(2) Uani 1 1 d . . .
H13A H -0.1671 1.1284 0.1991 0.048 Uiso 1 1 calc R . .
H13B H -0.1681 1.0267 0.1900 0.048 Uiso 1 1 calc R . .
C14 C -0.0967(7) 1.0850(6) 0.1254(5) 0.041(2) Uani 1 1 d . . .
H14A H -0.1554 1.0734 0.0781 0.049 Uiso 1 1 calc R . .
H14B H -0.0485 1.1437 0.1341 0.049 Uiso 1 1 calc R . .
C16 C -0.0880(6) 0.9433(6) 0.0510(5) 0.035(2) Uani 1 1 d . . .
H16 H -0.1479 0.9392 0.0120 0.042 Uiso 1 1 calc R . .
C17 C -0.0482(6) 0.8718(6) 0.0355(5) 0.034(2) Uani 1 1 d . . .
C18 C 0.0377(6) 0.8674(5) 0.0924(5) 0.0317(19) Uani 1 1 d . . .
C19 C 0.0756(6) 0.7984(6) 0.0678(4) 0.034(2) Uani 1 1 d . . .
C20 C 0.0295(6) 0.7372(6) -0.0077(5) 0.036(2) Uani 1 1 d . . .
H20 H 0.0574 0.6921 -0.0230 0.043 Uiso 1 1 calc R . .
C21 C -0.0572(6) 0.7397(6) -0.0622(5) 0.042(2) Uani 1 1 d . . .
H21 H -0.0884 0.6965 -0.1132 0.050 Uiso 1 1 calc R . .
C22 C -0.0951(6) 0.8068(6) -0.0391(5) 0.035(2) Uani 1 1 d . . .
H22 H -0.1544 0.8091 -0.0744 0.043 Uiso 1 1 calc R . .
C23 C 0.1662(6) 0.7837(6) 0.1193(5) 0.036(2) Uani 1 1 d . . .
C24 C -0.0502(6) 1.0693(6) 0.3258(5) 0.037(2) Uani 1 1 d . . .
H24A H -0.1095 1.0735 0.3384 0.044 Uiso 1 1 calc R . .
H24B H 0.0083 1.0978 0.3753 0.044 Uiso 1 1 calc R . .
C25 C -0.0601(6) 0.9708(6) 0.2939(5) 0.037(2) Uani 1 1 d . . .
H25A H -0.1256 0.9392 0.2514 0.044 Uiso 1 1 calc R . .
H25B H -0.0085 0.9661 0.2709 0.044 Uiso 1 1 calc R . .
C27 C 0.1366(6) 0.8335(6) 0.3545(5) 0.035(2) Uani 1 1 d . B .
C28 C 0.2324(6) 0.8141(5) 0.3852(4) 0.0310(19) Uani 1 1 d . . .
C29 C 0.3235(6) 0.8672(5) 0.3855(4) 0.0273(18) Uani 1 1 d . . .
C30 C 0.4103(6) 0.8464(6) 0.4224(4) 0.0291(19) Uani 1 1 d . . .
C31 C 0.4045(6) 0.7731(6) 0.4527(4) 0.037(2) Uani 1 1 d . . .
H31 H 0.4630 0.7598 0.4760 0.044 Uiso 1 1 calc R . .
C32 C 0.3168(6) 0.7221(6) 0.4488(5) 0.037(2) Uani 1 1 d . . .
H32 H 0.3130 0.6716 0.4678 0.044 Uiso 1 1 calc R . .
C33 C 0.2308(6) 0.7431(5) 0.4168(4) 0.034(2) Uani 1 1 d . . .
H33 H 0.1697 0.7080 0.4165 0.040 Uiso 1 1 calc R . .
C34 C 0.5063(6) 0.8996(6) 0.4309(4) 0.037(2) Uani 1 1 d . . .
H34 H 0.5610 0.8823 0.4560 0.045 Uiso 1 1 calc R . .
C36 C 0.6270(6) 1.0182(6) 0.4143(5) 0.039(2) Uani 1 1 d . . .
H36A H 0.6752 1.0119 0.4606 0.047 Uiso 1 1 calc R . .
H36B H 0.6359 1.0830 0.4229 0.047 Uiso 1 1 calc R . .
C37 C 0.6468(6) 0.9801(7) 0.3409(5) 0.046(3) Uani 1 1 d . . .
H37A H 0.7178 1.0069 0.3499 0.055 Uiso 1 1 calc R . .
H37B H 0.6322 0.9143 0.3297 0.055 Uiso 1 1 calc R . .
C39 C 0.6376(6) 1.0861(7) 0.2666(5) 0.050(3) Uani 1 1 d . . .
H39A H 0.6785 1.0760 0.2340 0.060 Uiso 1 1 calc R . .
H39B H 0.6827 1.1257 0.3200 0.060 Uiso 1 1 calc R . .
C40 C 0.5683(8) 1.1326(8) 0.2311(6) 0.063(3) Uani 1 1 d . . .
H40A H 0.6067 1.1887 0.2258 0.075 Uiso 1 1 calc R . .
H40B H 0.5227 1.0933 0.1777 0.075 Uiso 1 1 calc R . .
C42 C 0.5227(7) 1.2328(7) 0.3241(5) 0.044(2) Uani 1 1 d . . .
H42 H 0.5719 1.2821 0.3234 0.053 Uiso 1 1 calc R . .
C43 C 0.4680(6) 1.2518(6) 0.3727(5) 0.036(2) Uani 1 1 d . . .
C44 C 0.3929(6) 1.1805(6) 0.3760(4) 0.0300(19) Uani 1 1 d . . .
C45 C 0.3407(6) 1.2032(5) 0.4261(4) 0.0309(19) Uani 1 1 d . . .
C46 C 0.3629(7) 1.2928(6) 0.4682(5) 0.042(2) Uani 1 1 d . . .
H46 H 0.3279 1.3080 0.5018 0.051 Uiso 1 1 calc R . .
C47 C 0.4358(7) 1.3612(6) 0.4623(5) 0.048(2) Uani 1 1 d . . .
H47 H 0.4493 1.4220 0.4914 0.057 Uiso 1 1 calc R . .
C48 C 0.4866(6) 1.3412(6) 0.4155(5) 0.044(2) Uani 1 1 d . . .
H48 H 0.5356 1.3880 0.4115 0.053 Uiso 1 1 calc R . .
C49 C 0.2585(6) 1.1349(6) 0.4324(5) 0.032(2) Uani 1 1 d . . .
C50 C 0.5602(9) 0.9301(9) 0.1987(6) 0.086(4) Uani 1 1 d D . .
H50A H 0.6226 0.9357 0.1882 0.103 Uiso 0.51(2) 1 calc PR A 1
H50B H 0.5169 0.9476 0.1575 0.103 Uiso 0.51(2) 1 calc PR A 1
H50C H 0.6142 0.9040 0.1982 0.103 Uiso 0.49(2) 1 calc PR A 2
H50D H 0.5422 0.9522 0.1527 0.103 Uiso 0.49(2) 1 calc PR A 2
C51 C 0.5088(12) 0.8250(12) 0.1814(10) 0.045(6) Uani 0.51(2) 1 d PD A 1
H51A H 0.5149 0.7899 0.1331 0.055 Uiso 0.51(2) 1 calc PR A 1
H51B H 0.5413 0.8054 0.2261 0.055 Uiso 0.51(2) 1 calc PR A 1
C51A C 0.4668(15) 0.8609(13) 0.2027(12) 0.043(6) Uani 0.49(2) 1 d PD A 2
H51C H 0.4883 0.8356 0.2462 0.052 Uiso 0.49(2) 1 calc PR A 2
H51D H 0.4194 0.8919 0.2125 0.052 Uiso 0.49(2) 1 calc PR A 2
C54 C -0.0667(6) 0.6259(6) 0.2420(5) 0.041(2) Uani 1 1 d . . .
H54A H -0.0899 0.5601 0.2162 0.049 Uiso 1 1 calc R . .
H54B H 0.0041 0.6442 0.2754 0.049 Uiso 1 1 calc R . .
C55 C -0.0783(7) 0.6736(7) 0.1791(5) 0.050(3) Uani 1 1 d . . .
H55A H -0.0259 0.6719 0.1565 0.061 Uiso 1 1 calc R . .
H55B H -0.1433 0.6415 0.1360 0.061 Uiso 1 1 calc R . .
C57 C -0.0910(7) 0.6265(6) 0.3671(5) 0.047(2) Uani 1 1 d . . .
H57A H -0.0180 0.6415 0.3871 0.057 Uiso 1 1 calc R . .
H57B H -0.1207 0.5614 0.3575 0.057 Uiso 1 1 calc R . .
C58 C -0.1224(8) 0.6798(7) 0.4274(6) 0.060(3) Uani 1 1 d . . .
H58A H -0.1952 0.6560 0.4122 0.072 Uiso 1 1 calc R . .
H58B H -0.0913 0.6729 0.4795 0.072 Uiso 1 1 calc R . .
C60 C -0.2327(6) 0.6058(7) 0.2496(6) 0.054(3) Uani 1 1 d D . .
H60A H -0.2545 0.5494 0.2621 0.065 Uiso 0.38(3) 1 calc PR B 1
H60B H -0.2473 0.5901 0.1921 0.065 Uiso 0.38(3) 1 calc PR B 1
H60C H -0.2633 0.5889 0.2872 0.065 Uiso 0.62(3) 1 calc PR B 2
H60D H -0.2450 0.5499 0.2078 0.065 Uiso 0.62(3) 1 calc PR B 2
C61 C -0.290(2) 0.6663(15) 0.272(2) 0.077(13) Uani 0.38(3) 1 d PD B 1
H61A H -0.2922 0.6681 0.3248 0.092 Uiso 0.38(3) 1 calc PR B 1
H61B H -0.3594 0.6424 0.2336 0.092 Uiso 0.38(3) 1 calc PR B 1
C61A C -0.2823(12) 0.6662(10) 0.2126(12) 0.060(7) Uani 0.62(3) 1 d PD B 2
H61C H -0.3549 0.6425 0.1988 0.071 Uiso 0.62(3) 1 calc PR B 2
H61D H -0.2692 0.6676 0.1636 0.071 Uiso 0.62(3) 1 calc PR B 2
C64 C 0.1524(8) 0.5259(7) 0.0069(6) 0.058(3) Uani 1 1 d . . .
H64A H 0.1126 0.4614 -0.0153 0.070 Uiso 1 1 calc R . .
H64B H 0.1060 0.5613 0.0012 0.070 Uiso 1 1 calc R . .
C65 C 0.2167(10) 0.5468(8) -0.0385(7) 0.072(3) Uani 1 1 d . . .
H65A H 0.1762 0.5455 -0.0916 0.086 Uiso 1 1 calc R . .
H65B H 0.2509 0.5014 -0.0450 0.086 Uiso 1 1 calc R . .
C67 C 0.2631(8) 0.4796(7) 0.1059(6) 0.064(3) Uani 1 1 d . . .
H67A H 0.2615 0.4672 0.1554 0.076 Uiso 1 1 calc R . .
H67B H 0.2279 0.4225 0.0622 0.076 Uiso 1 1 calc R . .
C68 C 0.3677(10) 0.5116(9) 0.1116(9) 0.101(5) Uani 1 1 d . . .
H68A H 0.4048 0.4768 0.1387 0.121 Uiso 1 1 calc R . .
H68B H 0.3697 0.4996 0.0577 0.121 Uiso 1 1 calc R . .
C70 C 0.1482(8) 0.5544(8) 0.1413(6) 0.061(3) Uani 1 1 d . . .
H70A H 0.1101 0.4940 0.1392 0.073 Uiso 1 1 calc R . .
H70B H 0.1008 0.5854 0.1214 0.073 Uiso 1 1 calc R . .
C71 C 0.2162(10) 0.6080(10) 0.2258(6) 0.082(4) Uani 1 1 d . . .
H71A H 0.1754 0.6244 0.2568 0.099 Uiso 1 1 calc R . .
H71B H 0.2507 0.5695 0.2494 0.099 Uiso 1 1 calc R . .
Dy1 Dy 0.22719(3) 0.97812(3) 0.26488(2) 0.02687(12) Uani 1 1 d . . .
N9 N 0.1560(5) 1.2301(5) 0.3041(4) 0.0335(17) Uani 1 1 d . . .
N12 N -0.0392(5) 1.1191(5) 0.2682(4) 0.0339(17) Uani 1 1 d . . .
N15 N -0.0508(5) 1.0124(5) 0.1124(4) 0.0340(17) Uani 1 1 d . . .
N26 N -0.0499(5) 0.9265(5) 0.3564(4) 0.0398(18) Uani 1 1 d . . .
H26A H -0.0882 0.9426 0.3844 0.048 Uiso 1 1 calc R . .
H26B H 0.0150 0.9500 0.3906 0.048 Uiso 1 1 calc R . .
N35 N 0.5256(5) 0.9710(5) 0.4068(4) 0.0329(16) Uani 1 1 d . . .
N38 N 0.5854(5) 0.9991(6) 0.2723(4) 0.048(2) Uani 1 1 d . A .
N41 N 0.5113(5) 1.1536(6) 0.2804(4) 0.045(2) Uani 1 1 d . . .
N52 N 0.4036(11) 0.8103(11) 0.1707(14) 0.045(5) Uani 0.49(2) 1 d PD A 1
H52A H 0.3790 0.8407 0.1373 0.054 Uiso 0.49(2) 1 calc PR A 1
H52B H 0.3996 0.8351 0.2187 0.054 Uiso 0.49(2) 1 calc PR A 1
N52A N 0.4202(14) 0.7895(13) 0.1274(12) 0.061(6) Uani 0.51(2) 1 d PD A 2
H52C H 0.4689 0.7714 0.1138 0.073 Uiso 0.51(2) 1 calc PR A 2
H52D H 0.3904 0.8127 0.0895 0.073 Uiso 0.51(2) 1 calc PR A 2
N53 N -0.1243(5) 0.6484(5) 0.2918(4) 0.0419(18) Uani 1 1 d . B .
N56 N -0.0718(5) 0.7678(5) 0.2121(4) 0.0382(18) Uani 1 1 d . . .
H56A H -0.1209 0.7812 0.1783 0.046 Uiso 1 1 calc R . .
H56B H -0.0116 0.8053 0.2172 0.046 Uiso 1 1 calc R . .
N59 N -0.0928(5) 0.7780(5) 0.4334(4) 0.0452(19) Uani 1 1 d . . .
H59A H -0.0318 0.8081 0.4726 0.054 Uiso 1 1 calc R . .
H59B H -0.1382 0.8029 0.4456 0.054 Uiso 1 1 calc R . .
N62 N -0.2411(5) 0.7617(6) 0.2716(5) 0.053(2) Uani 1 1 d D . .
H62A H -0.2614 0.8028 0.3004 0.064 Uiso 0.38(3) 1 calc PR B 1
H62B H -0.2577 0.7647 0.2209 0.064 Uiso 0.38(3) 1 calc PR B 1
H62C H -0.2693 0.7647 0.3097 0.064 Uiso 0.62(3) 1 calc PR B 2
H62D H -0.2544 0.8028 0.2461 0.064 Uiso 0.62(3) 1 calc PR B 2
N63 N 0.2097(5) 0.5462(5) 0.0920(4) 0.046(2) Uani 1 1 d . A .
N66 N 0.2917(7) 0.6388(6) 0.0051(5) 0.072(3) Uani 1 1 d . A .
H66A H 0.2704 0.6803 -0.0160 0.087 Uiso 1 1 calc R . .
H66B H 0.3510 0.6392 -0.0009 0.087 Uiso 1 1 calc R . .
N69 N 0.4167(6) 0.6071(6) 0.1541(6) 0.074(3) Uani 1 1 d . A .
H69A H 0.4698 0.6287 0.1399 0.089 Uiso 1 1 calc R . .
H69B H 0.4396 0.6162 0.2076 0.089 Uiso 1 1 calc R . .
N72 N 0.2894(7) 0.6891(6) 0.2320(5) 0.071(3) Uani 1 1 d . A .
H72A H 0.3478 0.6991 0.2721 0.085 Uiso 1 1 calc R . .
H72B H 0.2675 0.7376 0.2433 0.085 Uiso 1 1 calc R . .
Ni1 Ni -0.08679(8) 0.78899(8) 0.32317(6) 0.0372(3) Uani 1 1 d . B .
Ni2 Ni 0.31271(9) 0.67445(8) 0.12484(8) 0.0560(4) Uani 1 1 d D . .
O1 O 0.2994(4) 0.9912(4) 0.1711(3) 0.0359(14) Uani 1 1 d . . .
O2 O 0.2951(5) 1.0102(4) 0.0549(3) 0.0548(18) Uani 1 1 d . . .
O3 O 0.1970(4) 1.1015(4) 0.2245(3) 0.0306(13) Uani 1 1 d . . .
H3 H 0.1665 1.1273 0.2497 0.046 Uiso 1 1 d R . .
O4 O 0.0763(4) 0.9261(4) 0.1619(3) 0.0332(13) Uani 1 1 d . . .
H4 H 0.0430 0.9622 0.1645 0.050 Uiso 1 1 d R . .
O5 O 0.2079(4) 0.8309(4) 0.1919(3) 0.0361(14) Uani 1 1 d . . .
O6 O 0.1945(5) 0.7234(4) 0.0870(3) 0.0581(19) Uani 1 1 d . A .
O7 O 0.1297(4) 0.8834(4) 0.3101(3) 0.0317(13) Uani 1 1 d . . .
O8 O 0.0665(4) 0.7974(4) 0.3737(3) 0.0348(13) Uani 1 1 d . . .
O9 O 0.3321(4) 0.9327(3) 0.3568(3) 0.0301(13) Uani 1 1 d . . .
H9 H 0.3919 0.9671 0.3773 0.045 Uiso 1 1 d R . .
O10 O 0.3765(4) 1.0968(4) 0.3384(3) 0.0322(13) Uani 1 1 d . . .
H10 H 0.4158 1.0938 0.3133 0.048 Uiso 1 1 d R . .
O11 O 0.2040(4) 1.0670(4) 0.3734(3) 0.0328(13) Uani 1 1 d . . .
O12 O 0.2448(4) 1.1485(4) 0.4976(3) 0.0440(15) Uani 1 1 d . . .
N100 N -0.3086(10) 0.7545(10) 0.0674(10) 0.139(5) Uani 1 1 d DU C 2
O101 O -0.2497(7) 0.8213(7) 0.1153(5) 0.104(3) Uani 1 1 d DU . .
O102 O -0.2881(12) 0.6875(11) 0.0355(10) 0.216(7) Uani 1 1 d DU . .
O103 O -0.3990(12) 0.7519(12) 0.0412(10) 0.232(8) Uani 1 1 d DU C 2
N200 N 0.6000(11) 1.4814(11) 0.3074(9) 0.146(6) Uani 1 1 d DU D 2
O202 O 0.6516(9) 1.4292(10) 0.3119(9) 0.176(6) Uani 1 1 d DU D 2
O203 O 0.5962(12) 1.5371(11) 0.3626(9) 0.222(8) Uani 1 1 d DU D 2
O201 O 0.5558(14) 1.4850(12) 0.2350(10) 0.251(9) Uani 1 1 d DU . .
N300 N 0.0483(11) 0.4556(11) 0.2877(10) 0.078(6) Uani 0.533(15) 1 d PDU E 1
N30A N -0.0026(13) 0.4134(19) 0.2398(9) 0.100(8) Uani 0.467(15) 1 d PDU E 2
O300 O 0.1100(10) 0.5189(9) 0.3368(8) 0.084(6) Uani 0.533(15) 1 d PDU E 1
O30A O -0.0612(15) 0.3916(17) 0.1760(9) 0.132(9) Uani 0.467(15) 1 d PDU E 2
O301 O 0.0728(10) 0.4118(8) 0.2408(6) 0.133(4) Uani 1 1 d DU . .
O302 O -0.0261(8) 0.4335(7) 0.2972(6) 0.111(3) Uani 1 1 d DU . .
O900 O 0.7967(8) 1.2898(8) 0.3969(6) 0.126(4) Uani 1 1 d U . .
O901 O 0.2971(8) 1.5011(6) 0.3800(6) 0.131(4) Uani 1 1 d U . .
O902 O 0.2643(10) 1.4785(10) 0.5084(9) 0.178(5) Uani 1 1 d U F 1
O903 O -0.1360(5) 1.1661(5) 0.4632(4) 0.0637(19) Uani 1 1 d U . .
O904 O -0.3404(14) 0.9334(12) 0.0580(9) 0.196(6) Uani 1 1 d U G 1
O905 O 0.533(2) 0.602(2) 0.0273(17) 0.178(11) Uani 0.50 1 d PU H 2
O906 O 0.0857(12) 0.5258(13) 0.4806(10) 0.213(7) Uani 1 1 d U I 1
O907 O 0.4530(8) 0.5963(8) 0.3253(5) 0.131(4) Uani 1 1 d U J 2
O908 O 0.6095(7) 0.7659(6) 0.3576(4) 0.089(3) Uani 1 1 d U . .
O909 O 0.1274(5) 1.0054(4) 0.5202(3) 0.0472(16) Uani 1 1 d . . .
O910 O 0.3137(7) 0.8481(6) 0.0011(5) 0.100(3) Uani 1 1 d U . .
O911 O 0.4539(18) 0.823(2) -0.0502(15) 0.158(9) Uani 0.50 1 d PU K 1
O912 O 0.1755(13) 0.7173(11) -0.1335(8) 0.199(6) Uani 1 1 d U L 1
O913 O 0.3668(14) 0.6444(14) -0.1763(13) 0.253(8) Uani 1 1 d U M 1
O914 O 0.2179(14) 0.6755(14) -0.2528(11) 0.236(8) Uani 1 1 d U N 1
O921 O 0.566(2) 0.9122(18) 0.0162(15) 0.133(8) Uani 0.50 1 d PU O 2
O925 O 0.4485(12) 0.5898(16) -0.0654(13) 0.139(8) Uani 0.50 1 d PU P 1

loop_
_atom_site_aniso_label
_atom_site_aniso_U_11
_atom_site_aniso_U_22
_atom_site_aniso_U_33
_atom_site_aniso_U_23
_atom_site_aniso_U_13
_atom_site_aniso_U_12
C1 0.039(5) 0.046(6) 0.034(5) 0.020(4) 0.013(4) 0.023(4)
C2 0.038(5) 0.037(5) 0.030(4) 0.018(4) 0.003(4) 0.020(4)
C3 0.028(4) 0.038(5) 0.026(4) 0.014(4) -0.001(4) 0.009(4)
C4 0.028(4) 0.038(5) 0.025(4) 0.012(4) -0.001(4) 0.014(4)
C5 0.037(5) 0.038(5) 0.035(5) 0.014(4) -0.001(4) 0.014(4)
C6 0.033(5) 0.046(6) 0.040(5) 0.021(4) 0.008(4) 0.012(4)
C7 0.030(5) 0.047(6) 0.038(5) 0.021(4) 0.008(4) 0.014(4)
C8 0.033(5) 0.026(5) 0.033(5) 0.013(4) 0.002(4) 0.014(4)
C10 0.043(5) 0.036(5) 0.051(5) 0.025(4) 0.015(4) 0.026(4)
C11 0.045(5) 0.037(6) 0.052(6) 0.018(4) 0.021(5) 0.025(5)
C13 0.034(5) 0.042(6) 0.060(6) 0.019(5) 0.025(4) 0.024(4)
C14 0.038(5) 0.045(6) 0.050(6) 0.025(5) 0.015(4) 0.026(5)
C16 0.031(5) 0.047(6) 0.032(5) 0.021(4) 0.005(4) 0.019(4)
C17 0.033(4) 0.045(5) 0.035(5) 0.024(4) 0.013(4) 0.023(4)
C18 0.036(5) 0.027(5) 0.030(4) 0.012(4) 0.005(4) 0.011(4)
C19 0.039(5) 0.042(5) 0.028(4) 0.018(4) 0.008(4) 0.024(4)
C20 0.035(5) 0.033(5) 0.035(5) 0.009(4) 0.004(4) 0.014(4)
C21 0.047(5) 0.050(6) 0.027(4) 0.008(4) 0.007(4) 0.024(5)
C22 0.028(5) 0.051(6) 0.028(5) 0.017(4) 0.004(4) 0.018(4)
C23 0.034(5) 0.035(5) 0.033(5) 0.007(4) -0.001(4) 0.017(4)
C24 0.044(5) 0.039(5) 0.045(5) 0.026(4) 0.023(4) 0.023(4)
C25 0.042(5) 0.036(5) 0.047(5) 0.026(4) 0.021(4) 0.020(4)
C27 0.032(5) 0.032(5) 0.041(5) 0.010(4) 0.011(4) 0.013(4)
C28 0.034(5) 0.027(5) 0.032(4) 0.010(4) 0.011(4) 0.010(4)
C29 0.036(5) 0.028(5) 0.021(4) 0.008(4) 0.010(3) 0.016(4)
C30 0.027(4) 0.040(5) 0.024(4) 0.011(4) 0.008(3) 0.016(4)
C31 0.037(5) 0.044(6) 0.024(4) 0.013(4) -0.001(4) 0.016(4)
C32 0.041(5) 0.031(5) 0.040(5) 0.017(4) 0.009(4) 0.016(4)
C33 0.039(5) 0.028(5) 0.034(5) 0.013(4) 0.011(4) 0.011(4)
C34 0.040(5) 0.051(6) 0.027(4) 0.017(4) 0.009(4) 0.023(5)
C36 0.030(5) 0.056(6) 0.039(5) 0.022(4) 0.014(4) 0.018(4)
C37 0.034(5) 0.076(7) 0.033(5) 0.021(5) 0.010(4) 0.024(5)
C39 0.033(5) 0.081(8) 0.046(6) 0.024(5) 0.020(4) 0.022(5)
C40 0.055(6) 0.100(9) 0.069(7) 0.056(7) 0.034(6) 0.046(6)
C42 0.040(5) 0.053(7) 0.035(5) 0.023(5) -0.002(4) 0.013(5)
C43 0.037(5) 0.040(6) 0.033(5) 0.028(4) 0.006(4) 0.009(4)
C44 0.030(4) 0.037(5) 0.021(4) 0.014(4) 0.000(3) 0.014(4)
C45 0.030(4) 0.032(5) 0.029(4) 0.018(4) 0.002(4) 0.009(4)
C46 0.047(5) 0.039(6) 0.035(5) 0.017(4) 0.000(4) 0.017(5)
C47 0.053(6) 0.032(6) 0.046(6) 0.018(4) -0.001(5) 0.011(5)
C48 0.035(5) 0.041(6) 0.050(6) 0.031(5) 0.002(4) 0.003(4)
C49 0.033(5) 0.040(6) 0.035(5) 0.017(4) 0.015(4) 0.023(4)
C50 0.084(9) 0.092(10) 0.051(7) 0.045(7) 0.001(6) -0.018(8)
C51 0.036(11) 0.086(17) 0.026(10) 0.015(10) 0.008(8) 0.045(11)
C51A 0.056(15) 0.043(15) 0.054(14) 0.029(11) 0.031(12) 0.029(12)
C54 0.038(5) 0.034(5) 0.044(5) 0.012(4) 0.013(4) 0.003(4)
C55 0.050(6) 0.051(7) 0.044(6) 0.015(5) 0.012(5) 0.010(5)
C57 0.064(6) 0.044(6) 0.053(6) 0.028(5) 0.027(5) 0.031(5)
C58 0.071(7) 0.062(7) 0.077(7) 0.040(6) 0.046(6) 0.036(6)
C60 0.038(5) 0.055(7) 0.070(7) 0.029(5) 0.017(5) 0.009(5)
C61 0.07(2) 0.09(3) 0.08(3) 0.04(2) 0.030(19) 0.03(2)
C61A 0.041(10) 0.049(12) 0.071(14) 0.022(10) -0.005(9) 0.010(8)
C64 0.064(7) 0.040(6) 0.057(6) 0.000(5) 0.010(6) 0.022(5)
C65 0.105(10) 0.062(8) 0.059(7) 0.014(6) 0.032(7) 0.044(7)
C67 0.083(8) 0.046(7) 0.063(7) 0.019(5) 0.017(6) 0.033(6)
C68 0.092(10) 0.063(9) 0.157(13) 0.034(9) 0.032(9) 0.060(8)
C70 0.075(7) 0.070(8) 0.051(6) 0.020(5) 0.025(6) 0.041(6)
C71 0.111(11) 0.105(11) 0.047(7) 0.020(7) 0.023(7) 0.074(10)
Dy1 0.0278(2) 0.0286(2) 0.0269(2) 0.01176(17) 0.00640(16) 0.01511(17)
N9 0.033(4) 0.035(4) 0.036(4) 0.015(3) 0.011(3) 0.015(3)
N12 0.037(4) 0.033(4) 0.043(4) 0.021(3) 0.018(3) 0.021(3)
N15 0.041(4) 0.038(4) 0.036(4) 0.020(4) 0.019(3) 0.023(4)
N26 0.046(4) 0.043(5) 0.048(4) 0.029(4) 0.023(4) 0.025(4)
N35 0.033(4) 0.039(4) 0.030(4) 0.013(3) 0.014(3) 0.013(3)
N38 0.033(4) 0.086(7) 0.035(4) 0.033(4) 0.012(3) 0.023(4)
N41 0.028(4) 0.076(6) 0.035(4) 0.030(4) 0.007(3) 0.017(4)
N52 0.058(13) 0.056(14) 0.029(12) 0.019(10) 0.012(10) 0.033(11)
N52A 0.076(14) 0.066(14) 0.032(12) 0.020(10) 0.005(10) 0.018(11)
N53 0.036(4) 0.047(5) 0.053(5) 0.024(4) 0.023(4) 0.016(4)
N56 0.029(4) 0.034(4) 0.058(5) 0.023(4) 0.016(3) 0.012(3)
N59 0.045(4) 0.044(5) 0.066(5) 0.032(4) 0.031(4) 0.023(4)
N62 0.054(5) 0.059(6) 0.064(5) 0.036(5) 0.029(4) 0.024(4)
N63 0.047(5) 0.048(5) 0.042(4) 0.009(4) 0.007(4) 0.028(4)
N66 0.088(7) 0.069(7) 0.097(7) 0.045(6) 0.045(6) 0.057(6)
N69 0.049(5) 0.073(7) 0.110(7) 0.045(6) 0.012(5) 0.038(5)
N72 0.088(7) 0.055(6) 0.049(5) 0.005(5) -0.014(5) 0.043(6)
Ni1 0.0361(6) 0.0402(7) 0.0477(7) 0.0239(6) 0.0197(5) 0.0189(6)
Ni2 0.0452(7) 0.0437(8) 0.0640(8) 0.0142(7) -0.0085(6) 0.0247(6)
O1 0.038(3) 0.045(4) 0.034(3) 0.020(3) 0.010(3) 0.025(3)
O2 0.084(5) 0.061(5) 0.034(4) 0.024(3) 0.022(3) 0.039(4)
O3 0.031(3) 0.036(3) 0.036(3) 0.017(3) 0.016(3) 0.021(3)
O4 0.029(3) 0.032(3) 0.042(3) 0.017(3) 0.008(3) 0.017(3)
O5 0.041(3) 0.031(3) 0.029(3) 0.003(3) -0.001(3) 0.020(3)
O6 0.057(4) 0.055(4) 0.047(4) 0.000(3) -0.010(3) 0.041(4)
O7 0.036(3) 0.033(3) 0.031(3) 0.016(3) 0.006(2) 0.020(3)
O8 0.030(3) 0.038(4) 0.040(3) 0.016(3) 0.014(3) 0.011(3)
O9 0.022(3) 0.034(3) 0.033(3) 0.016(3) 0.004(2) 0.009(2)
O10 0.033(3) 0.039(4) 0.032(3) 0.013(3) 0.014(2) 0.020(3)
O11 0.031(3) 0.036(4) 0.040(3) 0.018(3) 0.017(3) 0.013(3)
O12 0.061(4) 0.045(4) 0.033(3) 0.016(3) 0.022(3) 0.020(3)
N100 0.140(9) 0.129(9) 0.159(10) 0.044(7) 0.057(8) 0.059(8)
O101 0.114(7) 0.123(8) 0.065(5) 0.024(5) 0.016(5) 0.047(6)
O102 0.245(14) 0.198(13) 0.234(14) 0.058(11) 0.087(11) 0.128(12)
O103 0.195(12) 0.276(16) 0.229(14) 0.054(11) 0.024(10) 0.168(12)
N200 0.126(9) 0.142(9) 0.174(10) 0.080(8) 0.034(7) 0.044(7)
O202 0.133(9) 0.181(11) 0.280(14) 0.153(11) 0.079(9) 0.086(9)
O203 0.222(14) 0.198(13) 0.194(12) -0.020(10) 0.123(11) -0.012(10)
O201 0.229(15) 0.276(16) 0.223(14) 0.150(13) 0.016(11) 0.050(12)
N300 0.070(9) 0.080(9) 0.106(10) 0.044(7) 0.036(7) 0.043(7)
N30A 0.095(11) 0.095(11) 0.115(11) 0.042(9) 0.029(8) 0.041(8)
O300 0.074(10) 0.053(9) 0.094(10) 0.010(7) -0.003(8) 0.019(7)
O30A 0.157(16) 0.149(17) 0.083(12) 0.019(11) 0.014(11) 0.091(14)
O301 0.180(8) 0.109(7) 0.135(7) 0.051(5) 0.078(6) 0.051(6)
O302 0.131(7) 0.107(6) 0.099(6) 0.022(5) 0.036(5) 0.065(6)
O900 0.148(8) 0.144(9) 0.142(8) 0.073(7) 0.072(7) 0.092(7)
O901 0.148(8) 0.057(6) 0.130(8) 0.000(5) -0.021(6) 0.047(6)
O902 0.145(10) 0.157(11) 0.195(11) 0.056(9) 0.047(9) -0.005(8)
O903 0.087(5) 0.057(5) 0.065(4) 0.028(4) 0.043(4) 0.028(4)
O904 0.201(13) 0.217(13) 0.142(10) 0.040(9) 0.081(10) 0.006(11)
O905 0.157(16) 0.201(19) 0.182(17) 0.027(13) 0.134(15) 0.010(13)
O906 0.210(12) 0.299(15) 0.217(13) 0.138(11) 0.092(10) 0.162(12)
O907 0.140(8) 0.164(9) 0.045(5) 0.008(5) -0.001(5) 0.032(7)
O908 0.121(7) 0.108(7) 0.037(4) 0.024(4) 0.019(4) 0.044(5)
O909 0.060(4) 0.048(4) 0.035(3) 0.013(3) 0.018(3) 0.020(3)
O910 0.155(8) 0.088(6) 0.077(5) 0.034(5) 0.031(5) 0.077(6)
O911 0.136(15) 0.212(19) 0.163(16) 0.078(14) 0.099(13) 0.047(13)
O912 0.246(14) 0.198(12) 0.128(9) 0.043(8) 0.004(9) 0.113(11)
O913 0.195(13) 0.232(15) 0.318(17) 0.131(13) 0.075(12) 0.025(11)
O914 0.241(15) 0.270(16) 0.234(14) 0.120(12) 0.086(12) 0.109(12)
O921 0.137(15) 0.148(16) 0.142(15) 0.047(12) 0.079(13) 0.060(13)
O925 0.052(9) 0.185(16) 0.134(14) -0.028(11) 0.071(10) -0.017(10)

loop_
_atom_type_symbol
_atom_type_description
_atom_type_scat_dispersion_real
_atom_type_scat_dispersion_imag
_atom_type_scat_source
C C 0.0033 0.0016 'International Tables Vol C Tables 4.2.6.8 and 6.1.1.4'
H H 0.0000 0.0000 'International Tables Vol C Tables 4.2.6.8 and 6.1.1.4'
Dy Dy -0.1892 4.4098 'International Tables Vol C Tables 4.2.6.8 and 6.1.1.4'
N N 0.0061 0.0033 'International Tables Vol C Tables 4.2.6.8 and 6.1.1.4'
Ni Ni 0.3393 1.1124 'International Tables Vol C Tables 4.2.6.8 and 6.1.1.4'
O O 0.0106 0.0060 'International Tables Vol C Tables 4.2.6.8 and 6.1.1.4'

loop_
_geom_angle_atom_site_label_1
_geom_angle_atom_site_label_2
_geom_angle_atom_site_label_3
_geom_angle
O2 C1 O1 122.6(8)
O2 C1 C2 118.3(7)
O1 C1 C2 119.1(7)
C7 C2 C3 119.1(8)
C7 C2 C1 119.6(8)
C3 C2 C1 121.2(8)
O3 C3 C4 120.1(8)
O3 C3 C2 121.2(8)
C4 C3 C2 118.6(8)
C8 C4 C3 122.7(8)
C8 C4 C5 118.4(8)
C3 C4 C5 118.8(8)
C6 C5 C4 122.5(8)
C6 C5 H5 118.8
C4 C5 H5 118.8
C5 C6 C7 118.3(9)
C5 C6 H6 120.8
C7 C6 H6 120.8
C2 C7 C6 122.4(9)
C2 C7 H7 118.8
C6 C7 H7 118.8
N9 C8 C4 121.2(8)
N9 C8 H8 119.4
C4 C8 H8 119.4
N9 C10 C11 108.9(7)
N9 C10 H10A 109.9
C11 C10 H10A 109.9
N9 C10 H10B 109.9
C11 C10 H10B 109.9
H10A C10 H10B 108.3
N12 C11 C10 112.2(6)
N12 C11 H11A 109.2
C10 C11 H11A 109.2
N12 C11 H11B 109.2
C10 C11 H11B 109.2
H11A C11 H11B 107.9
N12 C13 C14 110.3(7)
N12 C13 H13A 109.6
C14 C13 H13A 109.6
N12 C13 H13B 109.6
C14 C13 H13B 109.6
H13A C13 H13B 108.1
N15 C14 C13 109.7(7)
N15 C14 H14A 109.7
C13 C14 H14A 109.7
N15 C14 H14B 109.7
C13 C14 H14B 109.7
H14A C14 H14B 108.2
N15 C16 C17 126.2(7)
N15 C16 H16 116.9
C17 C16 H16 116.9
C22 C17 C16 117.0(7)
C22 C17 C18 121.1(7)
C16 C17 C18 121.9(7)
O4 C18 C19 123.9(7)
O4 C18 C17 119.4(7)
C19 C18 C17 116.7(7)
C20 C19 C18 120.6(7)
C20 C19 C23 115.1(7)
C18 C19 C23 124.3(7)
C19 C20 C21 122.4(7)
C19 C20 H20 118.8
C21 C20 H20 118.8
C22 C21 C20 117.7(7)
C22 C21 H21 121.2
C20 C21 H21 121.2
C21 C22 C17 121.4(7)
C21 C22 H22 119.3
C17 C22 H22 119.3
O6 C23 O5 123.9(7)
O6 C23 C19 116.5(7)
O5 C23 C19 119.6(7)
N12 C24 C25 112.1(7)
N12 C24 H24A 109.2
C25 C24 H24A 109.2
N12 C24 H24B 109.2
C25 C24 H24B 109.2
H24A C24 H24B 107.9
N26 C25 C24 111.8(7)
N26 C25 H25A 109.3
C24 C25 H25A 109.3
N26 C25 H25B 109.3
C24 C25 H25B 109.3
H25A C25 H25B 107.9
O8 C27 O7 123.4(7)
O8 C27 C28 117.1(7)
O7 C27 C28 119.5(8)
C33 C28 C29 119.6(7)
C33 C28 C27 118.0(7)
C29 C28 C27 122.4(7)
O9 C29 C28 124.1(7)
O9 C29 C30 119.1(7)
C28 C29 C30 116.8(7)
C31 C30 C34 117.4(7)
C31 C30 C29 121.3(7)
C34 C30 C29 121.3(7)
C32 C31 C30 120.4(7)
C32 C31 H31 119.8
C30 C31 H31 119.8
C31 C32 C33 120.0(8)
C31 C32 H32 120.0
C33 C32 H32 120.0
C28 C33 C32 121.9(8)
C28 C33 H33 119.1
C32 C33 H33 119.1
N35 C34 C30 125.5(7)
N35 C34 H34 117.2
C30 C34 H34 117.2
N35 C36 C37 110.7(7)
N35 C36 H36A 109.5
C37 C36 H36A 109.5
N35 C36 H36B 109.5
C37 C36 H36B 109.5
H36A C36 H36B 108.1
N38 C37 C36 111.1(7)
N38 C37 H37A 109.4
C36 C37 H37A 109.4
N38 C37 H37B 109.4
C36 C37 H37B 109.4
H37A C37 H37B 108.0
N38 C39 C40 112.8(8)
N38 C39 H39A 109.0
C40 C39 H39A 109.0
N38 C39 H39B 109.0
C40 C39 H39B 109.0
H39A C39 H39B 107.8
N41 C40 C39 110.4(8)
N41 C40 H40A 109.6
C39 C40 H40A 109.6
N41 C40 H40B 109.6
C39 C40 H40B 109.6
H40A C40 H40B 108.1
N41 C42 C43 125.3(10)
N41 C42 H42 117.3
C43 C42 H42 117.3
C48 C43 C42 119.2(9)
C48 C43 C44 120.9(9)
C42 C43 C44 119.9(9)
O10 C44 C45 120.6(8)
O10 C44 C43 121.7(8)
C45 C44 C43 117.6(8)
C46 C45 C44 119.3(8)
C46 C45 C49 118.2(8)
C44 C45 C49 122.5(7)
C45 C46 C47 121.5(9)
C45 C46 H46 119.3
C47 C46 H46 119.3
C48 C47 C46 120.3(9)
C48 C47 H47 119.9
C46 C47 H47 119.9
C47 C48 C43 120.5(9)
C47 C48 H48 119.8
C43 C48 H48 119.8
O11 C49 O12 122.1(8)
O11 C49 C45 120.0(7)
O12 C49 C45 117.9(8)
N38 C50 C51A 98.3(11)
N38 C50 C51 125.2(10)
C51A C50 C51 38.3(9)
N38 C50 H50A 106.0
C51A C50 H50A 144.2
C51 C50 H50A 106.0
N38 C50 H50B 106.0
C51A C50 H50B 91.4
C51 C50 H50B 106.0
H50A C50 H50B 106.3
N38 C50 H50C 112.1
C51A C50 H50C 112.1
C51 C50 H50C 76.1
H50A C50 H50C 33.9
H50B C50 H50C 130.7
N38 C50 H50D 112.1
C51A C50 H50D 112.1
C51 C50 H50D 115.1
H50A C50 H50D 82.7
H50B C50 H50D 23.6
H50C C50 H50D 109.7
N52 C51 C50 107.6(12)
N52 C51 H51A 110.2
C50 C51 H51A 110.2
N52 C51 H51B 110.2
C50 C51 H51B 110.2
H51A C51 H51B 108.5
N52A C51A C50 107.8(12)
N52A C51A H51C 110.1
C50 C51A H51C 110.1
N52A C51A H51D 110.1
C50 C51A H51D 110.1
H51C C51A H51D 108.5
N53 C54 C55 110.7(7)
N53 C54 H54A 109.5
C55 C54 H54A 109.5
N53 C54 H54B 109.5
C55 C54 H54B 109.5
H54A C54 H54B 108.1
N56 C55 C54 111.4(7)
N56 C55 H55A 109.3
C54 C55 H55A 109.3
N56 C55 H55B 109.3
C54 C55 H55B 109.3
H55A C55 H55B 108.0
N53 C57 C58 109.5(7)
N53 C57 H57A 109.8
C58 C57 H57A 109.8
N53 C57 H57B 109.8
C58 C57 H57B 109.8
H57A C57 H57B 108.2
N59 C58 C57 111.1(8)
N59 C58 H58A 109.4
C57 C58 H58A 109.4
N59 C58 H58B 109.4
C57 C58 H58B 109.4
H58A C58 H58B 108.0
N53 C60 C61 112.4(15)
N53 C60 C61A 113.3(9)
C61 C60 C61A 44.3(13)
N53 C60 H60A 109.1
C61 C60 H60A 109.1
C61A C60 H60A 136.4
N53 C60 H60B 109.1
C61 C60 H60B 109.1
C61A C60 H60B 67.3
H60A C60 H60B 107.9
N53 C60 H60C 108.9
C61 C60 H60C 67.7
C61A C60 H60C 108.9
H60A C60 H60C 45.4
H60B C60 H60C 139.5
N53 C60 H60D 108.9
C61 C60 H60D 137.5
C61A C60 H60D 108.9
H60A C60 H60D 64.8
H60B C60 H60D 45.7
H60C C60 H60D 107.7
C60 C61 N62 109.6(14)
C60 C61 H61A 109.7
N62 C61 H61A 109.7
C60 C61 H61B 109.7
N62 C61 H61B 109.7
H61A C61 H61B 108.2
C60 C61A N62 109.1(10)
C60 C61A H61C 109.9
N62 C61A H61C 109.9
C60 C61A H61D 109.9
N62 C61A H61D 109.9
H61C C61A H61D 108.3
C65 C64 N63 112.5(9)
C65 C64 H64A 109.1
N63 C64 H64A 109.1
C65 C64 H64B 109.1
N63 C64 H64B 109.1
H64A C64 H64B 107.8
C64 C65 N66 108.9(9)
C64 C65 H65A 109.9
N66 C65 H65A 109.9
C64 C65 H65B 109.9
N66 C65 H65B 109.9
H65A C65 H65B 108.3
C68 C67 N63 112.8(9)
C68 C67 H67A 109.0
N63 C67 H67A 109.0
C68 C67 H67B 109.0
N63 C67 H67B 109.0
H67A C67 H67B 107.8
N69 C68 C67 113.4(10)
N69 C68 H68A 108.9
C67 C68 H68A 108.9
N69 C68 H68B 108.9
C67 C68 H68B 108.9
H68A C68 H68B 107.7
N63 C70 C71 108.5(9)
N63 C70 H70A 110.0
C71 C70 H70A 110.0
N63 C70 H70B 110.0
C71 C70 H70B 110.0
H70A C70 H70B 108.4
N72 C71 C70 113.4(10)
N72 C71 H71A 108.9
C70 C71 H71A 108.9
N72 C71 H71B 108.9
C70 C71 H71B 108.9
H71A C71 H71B 107.7
O4 Dy1 O7 78.31(18)
O4 Dy1 O1 86.67(18)
O7 Dy1 O1 147.00(19)
O4 Dy1 O9 142.40(18)
O7 Dy1 O9 72.28(17)
O1 Dy1 O9 105.63(17)
O4 Dy1 O10 147.43(18)
O7 Dy1 O10 128.49(17)
O1 Dy1 O10 77.59(19)
O9 Dy1 O10 69.98(17)
O4 Dy1 O5 72.51(17)
O7 Dy1 O5 74.55(19)
O1 Dy1 O5 72.9(2)
O9 Dy1 O5 77.39(17)
O10 Dy1 O5 127.47(18)
O4 Dy1 O3 71.77(18)
O7 Dy1 O3 127.28(17)
O1 Dy1 O3 73.35(18)
O9 Dy1 O3 145.61(18)
O10 Dy1 O3 76.43(17)
O5 Dy1 O3 131.55(17)
O4 Dy1 O11 106.08(18)
O7 Dy1 O11 71.65(18)
O1 Dy1 O11 141.25(19)
O9 Dy1 O11 86.52(17)
O10 Dy1 O11 72.31(18)
O5 Dy1 O11 145.62(19)
O3 Dy1 O11 76.28(17)
C8 N9 C10 124.9(7)
C11 N12 C13 111.5(6)
C11 N12 C24 111.5(7)
C13 N12 C24 113.3(7)
C16 N15 C14 123.6(7)
C25 N26 Ni1 118.3(5)
C25 N26 H26A 107.7
Ni1 N26 H26A 107.7
C25 N26 H26B 107.7
Ni1 N26 H26B 107.7
H26A N26 H26B 107.1
C34 N35 C36 121.2(7)
C50 N38 C39 108.7(7)
C50 N38 C37 112.6(8)
C39 N38 C37 110.3(7)
C42 N41 C40 126.1(9)
C51 N52 Ni2 115.1(11)
C51 N52 H52A 108.5
Ni2 N52 H52A 108.5
C51 N52 H52B 108.5
Ni2 N52 H52B 108.5
H52A N52 H52B 107.5
C51A N52A Ni2 115.5(14)
C51A N52A H52C 108.4
Ni2 N52A H52C 108.4
C51A N52A H52D 108.4
Ni2 N52A H52D 108.4
H52C N52A H52D 107.5
C54 N53 C60 112.7(7)
C54 N53 C57 111.5(6)
C60 N53 C57 111.0(7)
C54 N53 Ni1 104.5(5)
C60 N53 Ni1 110.4(5)
C57 N53 Ni1 106.3(5)
C55 N56 Ni1 110.4(5)
C55 N56 H56A 109.6
Ni1 N56 H56A 109.6
C55 N56 H56B 109.6
Ni1 N56 H56B 109.6
H56A N56 H56B 108.1
C58 N59 Ni1 108.3(5)
C58 N59 H59A 110.0
Ni1 N59 H59A 110.0
C58 N59 H59B 110.0
Ni1 N59 H59B 110.0
H59A N59 H59B 108.4
C61 N62 C61A 43.5(12)
C61 N62 Ni1 106.6(12)
C61A N62 Ni1 106.4(7)
C61 N62 H62A 110.4
C61A N62 H62A 140.5
Ni1 N62 H62A 110.4
C61 N62 H62B 110.4
C61A N62 H62B 70.2
Ni1 N62 H62B 110.4
H62A N62 H62B 108.6
C61 N62 H62C 70.1
C61A N62 H62C 110.5
Ni1 N62 H62C 110.5
H62A N62 H62C 42.5
H62B N62 H62C 136.8
C61 N62 H62D 140.3
C61A N62 H62D 110.5
Ni1 N62 H62D 110.5
H62A N62 H62D 69.3
H62B N62 H62D 42.4
H62C N62 H62D 108.6
C70 N63 C64 112.5(7)
C70 N63 C67 111.7(8)
C64 N63 C67 111.6(7)
C70 N63 Ni2 105.9(6)
C64 N63 Ni2 104.9(6)
C67 N63 Ni2 109.7(6)
C65 N66 Ni2 111.1(7)
C65 N66 H66A 109.4
Ni2 N66 H66A 109.4
C65 N66 H66B 109.4
Ni2 N66 H66B 109.4
H66A N66 H66B 108.0
C68 N69 Ni2 107.9(6)
C68 N69 H69A 110.1
Ni2 N69 H69A 110.1
C68 N69 H69B 110.1
Ni2 N69 H69B 110.1
H69A N69 H69B 108.4
C71 N72 Ni2 109.0(6)
C71 N72 H72A 109.9
Ni2 N72 H72A 109.9
C71 N72 H72B 109.9
Ni2 N72 H72B 109.9
H72A N72 H72B 108.3
N26 Ni1 N53 178.7(3)
N26 Ni1 N56 98.6(3)
N53 Ni1 N56 82.7(3)
N26 Ni1 N62 96.4(3)
N53 Ni1 N62 83.8(3)
N56 Ni1 N62 91.6(3)
N26 Ni1 N59 95.1(3)
N53 Ni1 N59 83.6(3)
N56 Ni1 N59 164.7(3)
N62 Ni1 N59 93.8(3)
N26 Ni1 O8 91.3(2)
N53 Ni1 O8 88.4(2)
N56 Ni1 O8 88.4(2)
N62 Ni1 O8 172.2(3)
N59 Ni1 O8 84.4(2)
N66 Ni2 N72 163.1(4)
N66 Ni2 O6 82.3(3)
N72 Ni2 O6 87.5(3)
N66 Ni2 N63 82.9(3)
N72 Ni2 N63 83.4(4)
O6 Ni2 N63 88.7(3)
N66 Ni2 N69 94.7(4)
N72 Ni2 N69 93.5(4)
O6 Ni2 N69 171.9(3)
N63 Ni2 N69 83.4(3)
N66 Ni2 N52 104.6(7)
N72 Ni2 N52 88.0(7)
O6 Ni2 N52 86.2(4)
N63 Ni2 N52 170.2(6)
N69 Ni2 N52 101.9(5)
N66 Ni2 N52A 81.8(7)
N72 Ni2 N52A 112.3(7)
O6 Ni2 N52A 93.8(6)
N63 Ni2 N52A 164.1(7)
N69 Ni2 N52A 93.3(7)
N52 Ni2 N52A 25.2(6)
C1 O1 Dy1 134.3(5)
C3 O3 Dy1 129.2(4)
C3 O3 H3 108.8
Dy1 O3 H3 112.1
C18 O4 Dy1 136.2(5)
C18 O4 H4 109.1
Dy1 O4 H4 112.6
C23 O5 Dy1 135.0(5)
C23 O6 Ni2 134.3(5)
C27 O7 Dy1 140.7(5)
C27 O8 Ni1 126.7(5)
C29 O9 Dy1 136.2(5)
C29 O9 H9 109.1
Dy1 O9 H9 114.7
C44 O10 Dy1 131.0(5)
C44 O10 H10 109.5
Dy1 O10 H10 107.8
C49 O11 Dy1 135.1(5)
O101 N100 O102 124.8(13)
O101 N100 O103 118.3(12)
O102 N100 O103 116.7(12)
O203 N200 O202 126.9(13)
O203 N200 O201 116.3(12)
O202 N200 O201 116.1(12)
O302 N300 O300 116.0(13)
O302 N300 O301 125.3(14)
O300 N300 O301 117.4(13)
O301 N30A O30A 113.3(14)
O301 N30A O302 126.2(14)
O30A N30A O302 120.5(14)
N30A O301 N300 49.1(13)
N300 O302 N30A 47.8(13)

loop_
_geom_bond_atom_site_label_1
_geom_bond_atom_site_label_2
_geom_bond_distance
C1 O2 1.265(10)
C1 O1 1.281(9)
C1 C2 1.489(12)
C2 C7 1.387(12)
C2 C3 1.425(12)
C3 O3 1.308(9)
C3 C4 1.413(11)
C4 C8 1.412(11)
C4 C5 1.421(12)
C5 C6 1.351(12)
C5 H5 0.9500
C6 C7 1.396(12)
C6 H6 0.9500
C7 H7 0.9500
C8 N9 1.301(10)
C8 H8 0.9500
C10 N9 1.452(11)
C10 C11 1.531(12)
C10 H10A 0.9900
C10 H10B 0.9900
C11 N12 1.453(10)
C11 H11A 0.9900
C11 H11B 0.9900
C13 N12 1.467(10)
C13 C14 1.498(12)
C13 H13A 0.9900
C13 H13B 0.9900
C14 N15 1.494(10)
C14 H14A 0.9900
C14 H14B 0.9900
C16 N15 1.279(10)
C16 C17 1.425(11)
C16 H16 0.9500
C17 C22 1.403(11)
C17 C18 1.433(10)
C18 O4 1.294(9)
C18 C19 1.407(11)
C19 C20 1.390(11)
C19 C23 1.515(10)
C20 C21 1.407(10)
C20 H20 0.9500
C21 C22 1.375(11)
C21 H21 0.9500
C22 H22 0.9500
C23 O6 1.249(9)
C23 O5 1.277(9)
C24 N12 1.495(10)
C24 C25 1.521(11)
C24 H24A 0.9900
C24 H24B 0.9900
C25 N26 1.482(10)
C25 H25A 0.9900
C25 H25B 0.9900
C27 O8 1.255(10)
C27 O7 1.273(10)
C27 C28 1.508(11)
C28 C33 1.393(11)
C28 C29 1.420(11)
C29 O9 1.279(9)
C29 C30 1.430(10)
C30 C31 1.412(11)
C30 C34 1.425(12)
C31 C32 1.341(12)
C31 H31 0.9500
C32 C33 1.399(11)
C32 H32 0.9500
C33 H33 0.9500
C34 N35 1.321(10)
C34 H34 0.9500
C36 N35 1.473(10)
C36 C37 1.508(12)
C36 H36A 0.9900
C36 H36B 0.9900
C37 N38 1.480(10)
C37 H37A 0.9900
C37 H37B 0.9900
C39 N38 1.476(12)
C39 C40 1.498(12)
C39 H39A 0.9900
C39 H39B 0.9900
C40 N41 1.457(12)
C40 H40A 0.9900
C40 H40B 0.9900
C42 N41 1.295(11)
C42 C43 1.413(13)
C42 H42 0.9500
C43 C48 1.401(12)
C43 C44 1.427(12)
C44 O10 1.303(9)
C44 C45 1.417(11)
C45 C46 1.391(11)
C45 C49 1.492(12)
C46 C47 1.400(13)
C46 H46 0.9500
C47 C48 1.343(13)
C47 H47 0.9500
C48 H48 0.9500
C49 O11 1.265(9)
C49 O12 1.268(9)
C50 N38 1.445(14)
C50 C51A 1.60(2)
C50 C51 1.600(19)
C50 H50A 0.9900
C50 H50B 0.9900
C50 H50C 0.9900
C50 H50D 0.9900
C51 N52 1.474(17)
C51 H51A 0.9900
C51 H51B 0.9900
C51A N52A 1.457(18)
C51A H51C 0.9900
C51A H51D 0.9900
C54 N53 1.477(11)
C54 C55 1.525(12)
C54 H54A 0.9900
C54 H54B 0.9900
C55 N56 1.473(11)
C55 H55A 0.9900
C55 H55B 0.9900
C57 N53 1.493(11)
C57 C58 1.511(13)
C57 H57A 0.9900
C57 H57B 0.9900
C58 N59 1.505(12)
C58 H58A 0.9900
C58 H58B 0.9900
C60 N53 1.484(11)
C60 C61 1.51(2)
C60 C61A 1.518(16)
C60 H60A 0.9900
C60 H60B 0.9900
C60 H60C 0.9900
C60 H60D 0.9900
C61 N62 1.54(2)
C61 H61A 0.9900
C61 H61B 0.9900
C61A N62 1.541(16)
C61A H61C 0.9900
C61A H61D 0.9900
C64 C65 1.478(15)
C64 N63 1.485(11)
C64 H64A 0.9900
C64 H64B 0.9900
C65 N66 1.506(14)
C65 H65A 0.9900
C65 H65B 0.9900
C67 C68 1.484(17)
C67 N63 1.501(11)
C67 H67A 0.9900
C67 H67B 0.9900
C68 N69 1.458(14)
C68 H68A 0.9900
C68 H68B 0.9900
C70 N63 1.477(12)
C70 C71 1.522(14)
C70 H70A 0.9900
C70 H70B 0.9900
C71 N72 1.448(16)
C71 H71A 0.9900
C71 H71B 0.9900
Dy1 O4 2.311(5)
Dy1 O7 2.316(6)
Dy1 O1 2.321(5)
Dy1 O9 2.332(5)
Dy1 O10 2.357(5)
Dy1 O5 2.362(5)
Dy1 O3 2.365(5)
Dy1 O11 2.368(5)
N26 Ni1 2.052(7)
N26 H26A 0.9200
N26 H26B 0.9200
N52 Ni2 2.112(16)
N52 H52A 0.9200
N52 H52B 0.9200
N52A Ni2 2.124(15)
N52A H52C 0.9200
N52A H52D 0.9200
N53 Ni1 2.100(7)
N56 Ni1 2.105(7)
N56 H56A 0.9200
N56 H56B 0.9200
N59 Ni1 2.123(7)
N59 H59A 0.9200
N59 H59B 0.9200
N62 Ni1 2.111(7)
N62 H62A 0.9200
N62 H62B 0.9200
N62 H62C 0.9200
N62 H62D 0.9200
N63 Ni2 2.098(8)
N66 Ni2 2.084(9)
N66 H66A 0.9200
N66 H66B 0.9200
N69 Ni2 2.104(7)
N69 H69A 0.9200
N69 H69B 0.9200
N72 Ni2 2.093(10)
N72 H72A 0.9200
N72 H72B 0.9200
Ni1 O8 2.160(5)
Ni2 O6 2.095(5)
O3 H3 0.8507
O4 H4 0.8501
O9 H9 0.8504
O10 H10 0.8501
N100 O101 1.184(12)
N100 O102 1.260(13)
N100 O103 1.278(13)
N200 O203 1.231(13)
N200 O202 1.264(12)
N200 O201 1.339(13)
N300 O302 1.158(12)
N300 O300 1.175(13)
N300 O301 1.194(12)
N30A O301 1.123(13)
N30A O30A 1.170(14)
N30A O302 1.219(13)

loop_
_geom_torsion_atom_site_label_1
_geom_torsion_atom_site_label_2
_geom_torsion_atom_site_label_3
_geom_torsion_atom_site_label_4
_geom_torsion
O2 C1 C2 C7 -40.0(11)
O1 C1 C2 C7 141.3(8)
O2 C1 C2 C3 141.1(8)
O1 C1 C2 C3 -37.7(11)
C7 C2 C3 O3 177.9(6)
C1 C2 C3 O3 -3.1(10)
C7 C2 C3 C4 -1.0(10)
C1 C2 C3 C4 177.9(6)
O3 C3 C4 C8 0.7(10)
C2 C3 C4 C8 179.6(6)
O3 C3 C4 C5 179.3(6)
C2 C3 C4 C5 -1.7(10)
C8 C4 C5 C6 -179.6(7)
C3 C4 C5 C6 1.7(10)
C4 C5 C6 C7 1.1(11)
C3 C2 C7 C6 4.0(11)
C1 C2 C7 C6 -175.0(7)
C5 C6 C7 C2 -4.0(11)
C3 C4 C8 N9 -2.2(11)
C5 C4 C8 N9 179.1(6)
N9 C10 C11 N12 53.0(9)
N12 C13 C14 N15 68.7(9)
N15 C16 C17 C22 -173.6(8)
N15 C16 C17 C18 4.5(14)
C22 C17 C18 O4 -176.8(8)
C16 C17 C18 O4 5.2(12)
C22 C17 C18 C19 3.8(12)
C16 C17 C18 C19 -174.2(8)
O4 C18 C19 C20 179.4(8)
C17 C18 C19 C20 -1.3(12)
O4 C18 C19 C23 0.1(14)
C17 C18 C19 C23 179.5(8)
C18 C19 C20 C21 -1.2(13)
C23 C19 C20 C21 178.1(8)
C19 C20 C21 C22 1.3(13)
C20 C21 C22 C17 1.3(13)
C16 C17 C22 C21 174.2(8)
C18 C17 C22 C21 -4.0(13)
C20 C19 C23 O6 5.5(12)
C18 C19 C23 O6 -175.2(9)
C20 C19 C23 O5 -173.2(8)
C18 C19 C23 O5 6.1(13)
N12 C24 C25 N26 168.1(7)
O8 C27 C28 C33 14.4(11)
O7 C27 C28 C33 -164.5(7)
O8 C27 C28 C29 -163.3(7)
O7 C27 C28 C29 17.8(12)
C33 C28 C29 O9 178.8(7)
C27 C28 C29 O9 -3.5(12)
C33 C28 C29 C30 -2.9(11)
C27 C28 C29 C30 174.8(7)
O9 C29 C30 C31 -177.9(7)
C28 C29 C30 C31 3.7(11)
O9 C29 C30 C34 2.9(11)
C28 C29 C30 C34 -175.5(7)
C34 C30 C31 C32 177.9(8)
C29 C30 C31 C32 -1.3(12)
C30 C31 C32 C33 -2.0(12)
C29 C28 C33 C32 -0.3(12)
C27 C28 C33 C32 -178.0(7)
C31 C32 C33 C28 2.8(13)
C31 C30 C34 N35 -179.3(8)
C29 C30 C34 N35 -0.1(13)
N35 C36 C37 N38 66.7(10)
N38 C39 C40 N41 62.4(12)
N41 C42 C43 C48 -178.5(7)
N41 C42 C43 C44 -0.2(12)
C48 C43 C44 O10 -178.0(6)
C42 C43 C44 O10 3.7(10)
C48 C43 C44 C45 -2.2(10)
C42 C43 C44 C45 179.6(6)
O10 C44 C45 C46 177.1(6)
C43 C44 C45 C46 1.2(10)
O10 C44 C45 C49 -6.1(10)
C43 C44 C45 C49 178.0(6)
C44 C45 C46 C47 0.0(10)
C49 C45 C46 C47 -176.9(7)
C45 C46 C47 C48 -0.4(11)
C46 C47 C48 C43 -0.5(12)
C42 C43 C48 C47 -179.9(7)
C44 C43 C48 C47 1.8(11)
C46 C45 C49 O11 145.4(7)
C44 C45 C49 O11 -31.4(10)
C46 C45 C49 O12 -33.2(10)
C44 C45 C49 O12 150.0(7)
N38 C50 C51 N52 74.5(18)
C51A C50 C51 N52 22.0(13)
N38 C50 C51A N52A 172.4(15)
C51 C50 C51A N52A -48.6(14)
N53 C54 C55 N56 43.3(10)
N53 C57 C58 N59 -50.1(11)
N53 C60 C61 N62 45(3)
C61A C60 C61 N62 -55.6(15)
N53 C60 C61A N62 -43.5(19)
C61 C60 C61A N62 55.3(14)
N63 C64 C65 N66 -47.0(11)
N63 C67 C68 N69 39.0(15)
N63 C70 C71 N72 47.2(11)
C4 C8 N9 C10 -178.2(7)
C11 C10 N9 C8 116.5(8)
C10 C11 N12 C13 -152.7(7)
C10 C11 N12 C24 79.5(9)
C14 C13 N12 C11 93.3(8)
C14 C13 N12 C24 -139.8(7)
C25 C24 N12 C11 -168.5(7)
C25 C24 N12 C13 64.8(9)
C17 C16 N15 C14 -179.5(8)
C13 C14 N15 C16 115.9(9)
C24 C25 N26 Ni1 168.5(5)
C30 C34 N35 C36 -176.3(8)
C37 C36 N35 C34 91.0(9)
C51A C50 N38 C39 -154.1(10)
C51 C50 N38 C39 176.1(11)
C51A C50 N38 C37 83.5(12)
C51 C50 N38 C37 53.7(15)
C40 C39 N38 C50 86.7(10)
C40 C39 N38 C37 -149.5(8)
C36 C37 N38 C50 -149.2(9)
C36 C37 N38 C39 89.3(9)
C43 C42 N41 C40 -178.7(7)
C39 C40 N41 C42 107.7(10)
C50 C51 N52 Ni2 168.4(11)
C50 C51A N52A Ni2 167.6(12)
C55 C54 N53 C60 71.7(9)
C55 C54 N53 C57 -162.7(7)
C55 C54 N53 Ni1 -48.2(7)
C61 C60 N53 C54 -142.7(15)
C61A C60 N53 C54 -94.3(13)
C61 C60 N53 C57 91.4(16)
C61A C60 N53 C57 139.7(12)
C61 C60 N53 Ni1 -26.3(16)
C61A C60 N53 Ni1 22.1(13)
C58 C57 N53 C54 159.2(8)
C58 C57 N53 C60 -74.2(10)
C58 C57 N53 Ni1 45.9(9)
C54 C55 N56 Ni1 -14.9(9)
C57 C58 N59 Ni1 27.6(9)
C60 C61 N62 C61A 55.6(15)
C60 C61 N62 Ni1 -41(3)
C60 C61A N62 C61 -54.8(14)
C60 C61A N62 Ni1 42.2(17)
C71 C70 N63 C64 -158.9(8)
C71 C70 N63 C67 74.6(10)
C71 C70 N63 Ni2 -44.8(9)
C65 C64 N63 C70 161.1(9)
C65 C64 N63 C67 -72.4(11)
C65 C64 N63 Ni2 46.4(9)
C68 C67 N63 C70 -137.0(10)
C68 C67 N63 C64 96.1(11)
C68 C67 N63 Ni2 -19.8(11)
C64 C65 N66 Ni2 23.0(10)
C67 C68 N69 Ni2 -37.3(13)
C70 C71 N72 Ni2 -23.6(10)
C25 N26 Ni1 N53 -171(12)
C25 N26 Ni1 N56 22.0(6)
C25 N26 Ni1 N62 -70.5(6)
C25 N26 Ni1 N59 -164.9(6)
C25 N26 Ni1 O8 110.6(6)
C54 N53 Ni1 N26 -136(12)
C60 N53 Ni1 N26 102(12)
C57 N53 Ni1 N26 -18(12)
C54 N53 Ni1 N56 31.0(5)
C60 N53 Ni1 N56 -90.4(6)
C57 N53 Ni1 N56 149.1(6)
C54 N53 Ni1 N62 123.4(5)
C60 N53 Ni1 N62 2.0(6)
C57 N53 Ni1 N62 -118.5(6)
C54 N53 Ni1 N59 -142.1(5)
C60 N53 Ni1 N59 96.5(6)
C57 N53 Ni1 N59 -24.0(5)
C54 N53 Ni1 O8 -57.6(5)
C60 N53 Ni1 O8 -179.0(6)
C57 N53 Ni1 O8 60.5(5)
C55 N56 Ni1 N26 170.6(5)
C55 N56 Ni1 N53 -9.1(5)
C55 N56 Ni1 N62 -92.6(6)
C55 N56 Ni1 N59 17.9(13)
C55 N56 Ni1 O8 79.6(5)
C61 N62 Ni1 N26 -157.5(14)
C61A N62 Ni1 N26 157.0(10)
C61 N62 Ni1 N53 21.2(14)
C61A N62 Ni1 N53 -24.3(10)
C61 N62 Ni1 N56 103.7(14)
C61A N62 Ni1 N56 58.2(10)
C61 N62 Ni1 N59 -62.0(14)
C61A N62 Ni1 N59 -107.5(10)
C61 N62 Ni1 O8 14(3)
C61A N62 Ni1 O8 -32(2)
C58 N59 Ni1 N26 178.4(6)
C58 N59 Ni1 N53 -1.7(6)
C58 N59 Ni1 N56 -28.6(13)
C58 N59 Ni1 N62 81.6(6)
C58 N59 Ni1 O8 -90.8(6)
C65 N66 Ni2 N72 -35.0(14)
C65 N66 Ni2 O6 -88.3(7)
C65 N66 Ni2 N63 1.4(6)
C65 N66 Ni2 N69 84.1(7)
C65 N66 Ni2 N52 -172.3(7)
C65 N66 Ni2 N52A 176.7(9)
C71 N72 Ni2 N66 34.8(15)
C71 N72 Ni2 O6 87.5(7)
C71 N72 Ni2 N63 -1.5(6)
C71 N72 Ni2 N69 -84.5(7)
C71 N72 Ni2 N52 173.7(8)
C71 N72 Ni2 N52A -179.5(9)
C70 N63 Ni2 N66 -144.0(6)
C64 N63 Ni2 N66 -24.7(6)
C67 N63 Ni2 N66 95.3(6)
C70 N63 Ni2 N72 26.0(5)
C64 N63 Ni2 N72 145.3(6)
C67 N63 Ni2 N72 -94.7(6)
C70 N63 Ni2 O6 -61.6(5)
C64 N63 Ni2 O6 57.6(6)
C67 N63 Ni2 O6 177.7(6)
C70 N63 Ni2 N69 120.4(6)
C64 N63 Ni2 N69 -120.4(6)
C67 N63 Ni2 N69 -0.3(6)
C70 N63 Ni2 N52 -3(3)
C64 N63 Ni2 N52 116(3)
C67 N63 Ni2 N52 -124(3)
C70 N63 Ni2 N52A -161(2)
C64 N63 Ni2 N52A -42(2)
C67 N63 Ni2 N52A 78(2)
C68 N69 Ni2 N66 -62.2(9)
C68 N69 Ni2 N72 103.1(9)
C68 N69 Ni2 O6 6(3)
C68 N69 Ni2 N63 20.1(9)
C68 N69 Ni2 N52 -168.2(11)
C68 N69 Ni2 N52A -144.3(11)
C51 N52 Ni2 N66 -75.9(15)
C51 N52 Ni2 N72 115.4(15)
C51 N52 Ni2 O6 -156.9(15)
C51 N52 Ni2 N63 144(2)
C51 N52 Ni2 N69 22.2(16)
C51 N52 Ni2 N52A -49.7(15)
C51A N52A Ni2 N66 173.3(17)
C51A N52A Ni2 N72 2.8(18)
C51A N52A Ni2 O6 91.7(16)
C51A N52A Ni2 N63 -169.7(13)
C51A N52A Ni2 N69 -92.4(16)
C51A N52A Ni2 N52 18.9(14)
O2 C1 O1 Dy1 -140.6(7)
C2 C1 O1 Dy1 38.1(11)
O4 Dy1 O1 C1 65.6(7)
O7 Dy1 O1 C1 128.1(7)
O9 Dy1 O1 C1 -150.5(7)
O10 Dy1 O1 C1 -85.7(7)
O5 Dy1 O1 C1 138.3(8)
O3 Dy1 O1 C1 -6.3(7)
O11 Dy1 O1 C1 -46.1(8)
C4 C3 O3 Dy1 -136.1(6)
C2 C3 O3 Dy1 45.0(9)
O4 Dy1 O3 C3 -128.2(6)
O7 Dy1 O3 C3 173.1(6)
O1 Dy1 O3 C3 -36.2(6)
O9 Dy1 O3 C3 57.3(7)
O10 Dy1 O3 C3 44.7(6)
O5 Dy1 O3 C3 -83.8(6)
O11 Dy1 O3 C3 119.5(6)
C19 C18 O4 Dy1 17.9(13)
C17 C18 O4 Dy1 -161.4(5)
O7 Dy1 O4 C18 -102.6(7)
O1 Dy1 O4 C18 47.9(7)
O9 Dy1 O4 C18 -63.6(8)
O10 Dy1 O4 C18 108.5(7)
O5 Dy1 O4 C18 -25.3(7)
O3 Dy1 O4 C18 121.4(7)
O11 Dy1 O4 C18 -169.3(7)
O6 C23 O5 Dy1 150.8(7)
C19 C23 O5 Dy1 -30.6(12)
O4 Dy1 O5 C23 32.4(8)
O7 Dy1 O5 C23 114.8(8)
O1 Dy1 O5 C23 -59.5(8)
O9 Dy1 O5 C23 -170.4(8)
O10 Dy1 O5 C23 -118.2(7)
O3 Dy1 O5 C23 -11.7(9)
O11 Dy1 O5 C23 125.5(7)
O5 C23 O6 Ni2 -3.0(15)
C19 C23 O6 Ni2 178.4(6)
N66 Ni2 O6 C23 -153.8(10)
N72 Ni2 O6 C23 39.7(10)
N63 Ni2 O6 C23 123.2(9)
N69 Ni2 O6 C23 137(2)
N52 Ni2 O6 C23 -48.5(11)
N52A Ni2 O6 C23 -72.6(11)
O8 C27 O7 Dy1 171.2(5)
C28 C27 O7 Dy1 -9.9(13)
O4 Dy1 O7 C27 151.2(8)
O1 Dy1 O7 C27 86.5(8)
O9 Dy1 O7 C27 -5.0(8)
O10 Dy1 O7 C27 -49.5(9)
O5 Dy1 O7 C27 76.4(8)
O3 Dy1 O7 C27 -152.7(8)
O11 Dy1 O7 C27 -97.2(8)
O7 C27 O8 Ni1 11.7(12)
C28 C27 O8 Ni1 -167.1(5)
N26 Ni1 O8 C27 -60.5(7)
N53 Ni1 O8 C27 120.8(7)
N56 Ni1 O8 C27 38.1(7)
N62 Ni1 O8 C27 128.0(19)
N59 Ni1 O8 C27 -155.4(7)
C28 C29 O9 Dy1 -21.5(11)
C30 C29 O9 Dy1 160.3(5)
O4 Dy1 O9 C29 -18.5(8)
O7 Dy1 O9 C29 21.7(7)
O1 Dy1 O9 C29 -123.8(7)
O10 Dy1 O9 C29 166.0(7)
O5 Dy1 O9 C29 -55.8(7)
O3 Dy1 O9 C29 152.9(6)
O11 Dy1 O9 C29 93.6(7)
C45 C44 O10 Dy1 46.1(9)
C43 C44 O10 Dy1 -138.1(6)
O4 Dy1 O10 C44 55.6(8)
O7 Dy1 O10 C44 -84.2(6)
O1 Dy1 O10 C44 118.6(6)
O9 Dy1 O10 C44 -129.5(6)
O5 Dy1 O10 C44 175.4(6)
O3 Dy1 O10 C44 43.0(6)
O11 Dy1 O10 C44 -36.7(6)
O12 C49 O11 Dy1 -149.8(5)
C45 C49 O11 Dy1 31.7(10)
O4 Dy1 O11 C49 -149.6(7)
O7 Dy1 O11 C49 139.0(7)
O1 Dy1 O11 C49 -44.3(8)
O9 Dy1 O11 C49 66.5(7)
O10 Dy1 O11 C49 -3.6(7)
O5 Dy1 O11 C49 128.1(7)
O3 Dy1 O11 C49 -83.5(7)
O30A N30A O301 N300 153(4)
O302 N30A O301 N300 -28(2)
O302 N300 O301 N30A 29(2)
O300 N300 O301 N30A -164(3)
O300 N300 O302 N30A 166(3)
O301 N300 O302 N30A -27(2)
O301 N30A O302 N300 30(2)
O30A N30A O302 N300 -152(4)
